data_4071620
loop_
_publ_author_name
'Brayton, Daniel F.'
'Heinekey, D. Michael'

_publ_section_title
;
 Synthesis and Structure of Molybdenum and Tungsten Bisphosphine Carbonyl
 Dimers
;
_journal_issue 15
_journal_name_full Organometallics
_journal_page_first 3901
_journal_paper_doi 10.1021/om800273t
_journal_volume 27
_journal_year 2008
_chemical_formula_moiety 'C44 H64 O8 P4 W2, C7 H16'
_chemical_formula_sum 'C51 H80 O8 P4 W2'
_chemical_formula_weight 1312.73
_chemical_name_common DFBI160
_chemical_name_systematic DFBI160
_space_group_IT_number 2
_symmetry_cell_setting triclinic
_symmetry_Int_Tables_number 2
_symmetry_space_group_name_Hall '-P 1'
_symmetry_space_group_name_H-M 'P -1'
_atom_sites_solution_hydrogens geom
_atom_sites_solution_primary direct
_atom_sites_solution_secondary difmap
_audit_creation_method SHELXL-97
_cell_angle_alpha 110.8158(6)
_cell_angle_beta 108.9489(7)
_cell_angle_gamma 105.0426(7)
_cell_formula_units_Z 2
_cell_length_a 14.3209(2)
_cell_length_b 15.2303(2)
_cell_length_c 15.9883(2)
_cell_measurement_reflns_used 1714
_cell_measurement_temperature 130(2)
_cell_measurement_theta_max 28.43
_cell_measurement_theta_min 2.27
_cell_volume 2791.99(7)
_computing_cell_refinement 'HKL Scalepack (Otwinowski & Minor 1997)'
_computing_data_collection KappaCCD
_computing_data_reduction 'HKL Scalepack (Otwinowski & Minor 1997)'
_computing_molecular_graphics 'maXus, Zortep'
_computing_publication_material 'SHELXL-97 (Sheldrick, 1997)'
_computing_structure_refinement 'SHELXL-97 (Sheldrick, 1997)'
_computing_structure_solution SIR92
_diffrn_ambient_temperature 130(2)
_diffrn_measured_fraction_theta_full 0.999
_diffrn_measured_fraction_theta_max 0.949
_diffrn_measurement_device_type 'Nonius KappaCCD'
_diffrn_measurement_method '\f and \w scans'
_diffrn_radiation_monochromator graphite
_diffrn_radiation_source 'fine-focus sealed tube'
_diffrn_radiation_type MoK\a
_diffrn_radiation_wavelength 0.71070
_diffrn_reflns_av_R_equivalents 0.0508
_diffrn_reflns_av_sigmaI/netI 0.0684
_diffrn_reflns_limit_h_max 16
_diffrn_reflns_limit_h_min -19
_diffrn_reflns_limit_k_max 20
_diffrn_reflns_limit_k_min -20
_diffrn_reflns_limit_l_max 21
_diffrn_reflns_limit_l_min -21
_diffrn_reflns_number 22047
_diffrn_reflns_theta_full 25.00
_diffrn_reflns_theta_max 28.43
_diffrn_reflns_theta_min 2.27
_exptl_absorpt_coefficient_mu 4.279
_exptl_absorpt_correction_T_max 0.27
_exptl_absorpt_correction_T_min 0.18
_exptl_absorpt_correction_type multi-scan
_exptl_absorpt_process_details HKL2000
_exptl_crystal_colour yellow
_exptl_crystal_density_diffrn 1.561
_exptl_crystal_density_method 'not measured'
_exptl_crystal_description prism
_exptl_crystal_F_000 1316
_exptl_crystal_size_max 0.42
_exptl_crystal_size_mid 0.36
_exptl_crystal_size_min 0.30
_refine_diff_density_max 2.843
_refine_diff_density_min -1.965
_refine_diff_density_rms 0.188
_refine_ls_extinction_method none
_refine_ls_goodness_of_fit_ref 1.042
_refine_ls_hydrogen_treatment constr
_refine_ls_matrix_type full
_refine_ls_number_parameters 604
_refine_ls_number_reflns 13378
_refine_ls_number_restraints 0
_refine_ls_restrained_S_all 1.042
_refine_ls_R_factor_all 0.0584
_refine_ls_R_factor_gt 0.0393
_refine_ls_shift/su_max 0.001
_refine_ls_shift/su_mean 0.000
_refine_ls_structure_factor_coef Fsqd
_refine_ls_weighting_details 'calc w=1/[\s^2^(Fo^2^)+(0.0503P)^2^+0.0000P] where P=(Fo^2^+2Fc^2^)/3'
_refine_ls_weighting_scheme calc
_refine_ls_wR_factor_gt 0.0918
_refine_ls_wR_factor_ref 0.0997
_reflns_number_gt 10272
_reflns_number_total 13378
_reflns_threshold_expression >2sigma(I)
_cod_data_source_file om800273t-file002.cif
_cod_data_source_block shelxl
_cod_depositor_comments
;
The following automatic conversions were performed:

'_symmetry_cell_setting' value 'Triclinic' changed to 'triclinic'
according to /home/saulius/struct/CIF-dictionaries/cif_core.dic
dictionary named 'cif_core.dic' version 2.4.1 from 2010-06-29.

Automatic conversion script
Id: cif_fix_values 1715 2011-07-08 13:25:40Z adriana 
;
_cod_database_code 4071620

loop_
_symmetry_equiv_pos_as_xyz
'x, y, z'
'-x, -y, -z'

loop_
_atom_site_label
_atom_site_type_symbol
_atom_site_fract_x
_atom_site_fract_y
_atom_site_fract_z
_atom_site_U_iso_or_equiv
_atom_site_adp_type
_atom_site_occupancy
_atom_site_symmetry_multiplicity
_atom_site_calc_flag
_atom_site_refinement_flags
W1 W 0.292943(13) 0.130399(13) 0.327500(13) 0.01940(6) Uani 1 1 d .
W2 W -0.098502(13) 0.518657(13) 0.234679(12) 0.01769(6) Uani 1 1 d .
P1 P 0.14308(9) 0.14632(9) 0.37983(8) 0.0187(2) Uani 1 1 d .
P2 P 0.30974(9) 0.24627(9) 0.24233(8) 0.0201(2) Uani 1 1 d .
P3 P 0.11079(9) 0.59024(9) 0.31503(8) 0.0191(2) Uani 1 1 d .
P4 P -0.15837(9) 0.32127(9) 0.14697(8) 0.0184(2) Uani 1 1 d .
O1 O 0.3152(3) -0.0073(3) 0.4331(3) 0.0439(10) Uani 1 1 d .
O2 O 0.4866(3) 0.3045(3) 0.5430(3) 0.0341(8) Uani 1 1 d .
O3 O 0.4719(3) 0.0795(3) 0.2757(3) 0.0419(10) Uani 1 1 d .
O4 O 0.1312(3) -0.0693(3) 0.1166(3) 0.0408(9) Uani 1 1 d .
O5 O -0.3471(3) 0.4694(3) 0.1499(3) 0.0322(8) Uani 1 1 d .
O6 O -0.0917(3) 0.5413(3) 0.0465(2) 0.0320(8) Uani 1 1 d .
O7 O -0.0888(3) 0.7426(3) 0.3186(2) 0.0298(8) Uani 1 1 d .
O8 O -0.0909(3) 0.5227(3) 0.4370(2) 0.0285(8) Uani 1 1 d .
C1 C 0.3029(4) 0.0421(4) 0.3930(4) 0.0298(11) Uani 1 1 d .
C2 C 0.4137(4) 0.2462(4) 0.4644(4) 0.0223(10) Uani 1 1 d .
C3 C 0.4070(4) 0.1015(4) 0.2946(4) 0.0274(11) Uani 1 1 d .
C4 C 0.1855(4) 0.0050(4) 0.1930(4) 0.0272(11) Uani 1 1 d .
C5 C -0.2568(4) 0.4833(4) 0.1786(3) 0.0243(10) Uani 1 1 d .
C6 C -0.0949(4) 0.5296(4) 0.1125(3) 0.0249(10) Uani 1 1 d .
C7 C -0.0864(4) 0.6610(4) 0.2901(3) 0.0244(10) Uani 1 1 d .
C8 C -0.0936(3) 0.5191(3) 0.3620(3) 0.0219(10) Uani 1 1 d .
C9 C 0.2525(3) 0.3426(3) 0.2570(3) 0.0191(9) Uani 1 1 d .
C10 C 0.2350(3) 0.3799(3) 0.3410(3) 0.0204(9) Uani 1 1 d .
H10 H 0.2522 0.3541 0.3874 0.024 Uiso 1 1 calc R
C11 C 0.1932(3) 0.4534(3) 0.3590(3) 0.0206(9) Uani 1 1 d .
H11 H 0.1806 0.4759 0.4162 0.025 Uiso 1 1 calc R
C12 C 0.1695(3) 0.4946(3) 0.2935(3) 0.0202(9) Uani 1 1 d .
C13 C 0.1889(4) 0.4590(4) 0.2099(3) 0.0230(10) Uani 1 1 d .
H13 H 0.1746 0.4867 0.1649 0.028 Uiso 1 1 calc R
C14 C 0.2287(4) 0.3843(4) 0.1919(3) 0.0248(10) Uani 1 1 d .
H14 H 0.2400 0.3607 0.1340 0.030 Uiso 1 1 calc R
C15 C 0.0491(3) 0.1895(3) 0.3153(3) 0.0168(9) Uani 1 1 d .
C16 C 0.0141(3) 0.2606(3) 0.3632(3) 0.0194(9) Uani 1 1 d .
H16 H 0.0326 0.2834 0.4323 0.023 Uiso 1 1 calc R
C17 C -0.0468(3) 0.2980(3) 0.3115(3) 0.0179(9) Uani 1 1 d .
H17 H -0.0676 0.3480 0.3466 0.021 Uiso 1 1 calc R
C18 C -0.0793(3) 0.2645(3) 0.2085(3) 0.0196(9) Uani 1 1 d .
C19 C -0.0503(3) 0.1888(3) 0.1595(3) 0.0191(9) Uani 1 1 d .
H19 H -0.0760 0.1600 0.0887 0.023 Uiso 1 1 calc R
C20 C 0.0154(3) 0.1548(3) 0.2125(3) 0.0201(9) Uani 1 1 d .
H20 H 0.0381 0.1066 0.1780 0.024 Uiso 1 1 calc R
C21 C 0.2595(4) 0.1783(4) 0.1028(3) 0.0259(10) Uani 1 1 d .
H21 H 0.2832 0.2328 0.0837 0.031 Uiso 1 1 calc R
C22 C 0.1361(4) 0.1227(4) 0.0437(3) 0.0332(12) Uani 1 1 d .
H22A H 0.1143 0.0923 -0.0287 0.040 Uiso 1 1 calc R
H22B H 0.1049 0.1723 0.0619 0.040 Uiso 1 1 calc R
H22C H 0.1096 0.0677 0.0596 0.040 Uiso 1 1 calc R
C23 C 0.3124(4) 0.1042(4) 0.0729(4) 0.0302(11) Uani 1 1 d .
H23A H 0.2936 0.0781 0.0014 0.036 Uiso 1 1 calc R
H23B H 0.2855 0.0457 0.0845 0.036 Uiso 1 1 calc R
H23C H 0.3918 0.1415 0.1138 0.036 Uiso 1 1 calc R
C24 C 0.4562(4) 0.3300(4) 0.2896(3) 0.0242(10) Uani 1 1 d .
H24 H 0.4974 0.2871 0.2971 0.029 Uiso 1 1 calc R
C25 C 0.4818(4) 0.3718(4) 0.2220(4) 0.0313(11) Uani 1 1 d .
H25A H 0.5598 0.4171 0.2553 0.038 Uiso 1 1 calc R
H25B H 0.4396 0.4112 0.2098 0.038 Uiso 1 1 calc R
H25C H 0.4625 0.3137 0.1576 0.038 Uiso 1 1 calc R
C26 C 0.5012(4) 0.4213(4) 0.3938(4) 0.0308(11) Uani 1 1 d .
H26A H 0.5811 0.4521 0.4260 0.037 Uiso 1 1 calc R
H26B H 0.4761 0.3971 0.4352 0.037 Uiso 1 1 calc R
H49A H 0.4755 0.4734 0.3875 0.037 Uiso 1 1 calc R
C27 C 0.0459(3) 0.0221(3) 0.3587(3) 0.0230(10) Uani 1 1 d .
H27 H 0.0902 -0.0056 0.3956 0.028 Uiso 1 1 calc R
C28 C -0.0181(4) -0.0607(4) 0.2470(4) 0.0327(12) Uani 1 1 d .
H28A H -0.0623 -0.1261 0.2405 0.039 Uiso 1 1 calc R
H28B H 0.0329 -0.0711 0.2201 0.039 Uiso 1 1 calc R
H28C H -0.0658 -0.0379 0.2091 0.039 Uiso 1 1 calc R
C29 C -0.0354(4) 0.0355(4) 0.3997(4) 0.0298(11) Uani 1 1 d .
H29A H -0.0823 -0.0317 0.3881 0.036 Uiso 1 1 calc R
H29B H -0.0804 0.0626 0.3651 0.036 Uiso 1 1 calc R
H29C H 0.0045 0.0843 0.4723 0.036 Uiso 1 1 calc R
C30 C 0.1900(4) 0.2309(4) 0.5158(3) 0.0230(10) Uani 1 1 d .
H30 H 0.1232 0.2261 0.5247 0.028 Uiso 1 1 calc R
C31 C 0.2510(4) 0.1896(4) 0.5798(3) 0.0263(10) Uani 1 1 d .
H31A H 0.2651 0.2282 0.6497 0.032 Uiso 1 1 calc R
H31B H 0.3203 0.1985 0.5778 0.032 Uiso 1 1 calc R
H31C H 0.2063 0.1158 0.5527 0.032 Uiso 1 1 calc R
C32 C 0.2595(4) 0.3461(4) 0.5568(3) 0.0245(10) Uani 1 1 d .
H32A H 0.2786 0.3847 0.6282 0.029 Uiso 1 1 calc R
H32B H 0.2180 0.3730 0.5187 0.029 Uiso 1 1 calc R
H32C H 0.3262 0.3542 0.5497 0.029 Uiso 1 1 calc R
C33 C -0.2977(4) 0.2473(4) 0.1259(3) 0.0255(10) Uani 1 1 d .
H33 H -0.3438 0.2691 0.0873 0.031 Uiso 1 1 d R
C34 C -0.3423(4) 0.1290(4) 0.0614(4) 0.0289(11) Uani 1 1 d .
H34A H -0.4129 0.0950 0.0577 0.035 Uiso 1 1 calc R
H34B H -0.2909 0.1046 0.0921 0.035 Uiso 1 1 calc R
H34C H -0.3517 0.1123 -0.0068 0.035 Uiso 1 1 calc R
C35 C -0.3067(4) 0.2705(4) 0.2242(3) 0.0257(10) Uani 1 1 d .
H35A H -0.3832 0.2362 0.2080 0.031 Uiso 1 1 calc R
H35B H -0.2797 0.3456 0.2655 0.031 Uiso 1 1 calc R
H35C H -0.2631 0.2445 0.2617 0.031 Uiso 1 1 calc R
C36 C -0.1740(4) 0.2628(4) 0.0176(3) 0.0223(10) Uani 1 1 d .
H36 H -0.1944 0.1872 -0.0058 0.027 Uiso 1 1 calc R
C37 C -0.0669(4) 0.3073(4) 0.0151(3) 0.0244(10) Uani 1 1 d .
H37A H -0.0773 0.2722 -0.0540 0.029 Uiso 1 1 calc R
H37B H -0.0108 0.2966 0.0597 0.029 Uiso 1 1 calc R
H37C H -0.0440 0.3817 0.0379 0.029 Uiso 1 1 calc R
C38 C -0.2658(4) 0.2715(4) -0.0564(3) 0.0293(11) Uani 1 1 d .
H38A H -0.2695 0.2412 -0.1234 0.035 Uiso 1 1 calc R
H38B H -0.2514 0.3447 -0.0332 0.035 Uiso 1 1 calc R
H38C H -0.3353 0.2341 -0.0602 0.035 Uiso 1 1 calc R
C39 C 0.1714(4) 0.6713(4) 0.2663(3) 0.0220(10) Uani 1 1 d .
H39 H 0.1452 0.6235 0.1934 0.026 Uiso 1 1 calc R
C40 C 0.1321(4) 0.7568(4) 0.2689(4) 0.0282(11) Uani 1 1 d .
H40A H 0.1638 0.7937 0.2386 0.034 Uiso 1 1 calc R
H40B H 0.1549 0.8058 0.3390 0.034 Uiso 1 1 calc R
H40C H 0.0524 0.7254 0.2308 0.034 Uiso 1 1 calc R
C41 C 0.2965(4) 0.7196(4) 0.3146(4) 0.0360(13) Uani 1 1 d .
H41A H 0.3203 0.7475 0.2748 0.043 Uiso 1 1 calc R
H41B H 0.3224 0.6663 0.3164 0.043 Uiso 1 1 calc R
H41C H 0.3267 0.7756 0.3835 0.043 Uiso 1 1 calc R
C42 C 0.1764(4) 0.6637(4) 0.4560(3) 0.0228(10) Uani 1 1 d .
H42 H 0.1434 0.6139 0.4767 0.027 Uiso 1 1 calc R
C43 C 0.3011(4) 0.6996(4) 0.5130(3) 0.0277(11) Uani 1 1 d .
H43A H 0.3220 0.7134 0.5827 0.033 Uiso 1 1 calc R
H43B H 0.3394 0.7630 0.5129 0.033 Uiso 1 1 calc R
H43C H 0.3208 0.6450 0.4794 0.033 Uiso 1 1 calc R
C44 C 0.1498(4) 0.7553(4) 0.4976(3) 0.0293(11) Uani 1 1 d .
H44A H 0.1700 0.7783 0.5691 0.035 Uiso 1 1 calc R
H44B H 0.0715 0.7343 0.4600 0.035 Uiso 1 1 calc R
H44C H 0.1907 0.8123 0.4904 0.035 Uiso 1 1 calc R
C45 C 0.6485(5) 0.5128(5) -0.0509(4) 0.0514(16) Uani 1 1 d .
H45A H 0.7012 0.4993 -0.0742 0.062 Uiso 1 1 calc R
H45B H 0.5831 0.4996 -0.1077 0.062 Uiso 1 1 calc R
H45C H 0.6284 0.4671 -0.0232 0.062 Uiso 1 1 calc R
C46 C 0.6985(5) 0.6240(5) 0.0296(4) 0.0460(15) Uani 1 1 d .
H46A H 0.7277 0.6693 0.0041 0.055 Uiso 1 1 calc R
H46B H 0.7604 0.6350 0.0891 0.055 Uiso 1 1 calc R
C47 C 0.6195(5) 0.6552(5) 0.0620(4) 0.0453(14) Uani 1 1 d .
H47A H 0.5963 0.6145 0.0938 0.054 Uiso 1 1 calc R
H47B H 0.5540 0.6366 0.0011 0.054 Uiso 1 1 calc R
C48 C 0.6632(4) 0.7686(5) 0.1346(5) 0.0450(15) Uani 1 1 d .
H48A H 0.6857 0.8097 0.1028 0.054 Uiso 1 1 calc R
H48B H 0.7289 0.7877 0.1955 0.054 Uiso 1 1 calc R
C49 C 0.5816(6) 0.7974(6) 0.1662(5) 0.0593(18) Uani 1 1 d .
H49B H 0.5562 0.7523 0.1935 0.071 Uiso 1 1 calc R
H49C H 0.5177 0.7802 0.1048 0.071 Uiso 1 1 calc R
C50 C 0.6197(6) 0.9116(6) 0.2452(6) 0.065(2) Uani 1 1 d .
H50A H 0.5603 0.9188 0.2617 0.078 Uiso 1 1 calc R
H50B H 0.6832 0.9308 0.3080 0.078 Uiso 1 1 calc R
C51 C 0.6505(7) 0.9824(6) 0.2045(6) 0.078(2) Uani 1 1 d .
H51A H 0.7130 0.9792 0.1932 0.117 Uiso 1 1 calc R
H51B H 0.6698 1.0536 0.2531 0.117 Uiso 1 1 calc R
H51C H 0.5887 0.9611 0.1406 0.117 Uiso 1 1 calc R

loop_
_atom_site_aniso_label
_atom_site_aniso_U_11
_atom_site_aniso_U_22
_atom_site_aniso_U_33
_atom_site_aniso_U_23
_atom_site_aniso_U_13
_atom_site_aniso_U_12
W1 0.01785(10) 0.01638(10) 0.02266(10) 0.00796(8) 0.00936(8) 0.00745(8)
W2 0.01854(10) 0.01824(10) 0.01929(10) 0.01015(8) 0.00977(8) 0.00909(8)
P1 0.0179(5) 0.0182(6) 0.0205(6) 0.0103(5) 0.0085(5) 0.0074(5)
P2 0.0198(6) 0.0203(6) 0.0207(6) 0.0087(5) 0.0104(5) 0.0094(5)
P3 0.0191(5) 0.0201(6) 0.0186(5) 0.0094(5) 0.0089(5) 0.0085(5)
P4 0.0183(5) 0.0201(6) 0.0186(5) 0.0099(5) 0.0088(5) 0.0096(5)
O1 0.051(2) 0.029(2) 0.052(2) 0.027(2) 0.016(2) 0.0156(19)
O2 0.0244(18) 0.040(2) 0.032(2) 0.0155(18) 0.0103(16) 0.0113(17)
O3 0.039(2) 0.047(2) 0.048(2) 0.020(2) 0.0244(19) 0.028(2)
O4 0.042(2) 0.030(2) 0.036(2) 0.0053(18) 0.0201(18) 0.0082(19)
O5 0.0223(17) 0.043(2) 0.041(2) 0.0257(18) 0.0167(16) 0.0167(17)
O6 0.039(2) 0.032(2) 0.0295(19) 0.0189(17) 0.0174(16) 0.0131(17)
O7 0.0373(19) 0.0250(19) 0.0347(19) 0.0157(16) 0.0205(16) 0.0172(16)
O8 0.041(2) 0.029(2) 0.0238(17) 0.0140(15) 0.0190(16) 0.0187(17)
C1 0.028(3) 0.020(3) 0.033(3) 0.008(2) 0.012(2) 0.008(2)
C2 0.017(2) 0.020(2) 0.029(2) 0.010(2) 0.012(2) 0.008(2)
C3 0.024(2) 0.026(3) 0.032(3) 0.013(2) 0.012(2) 0.013(2)
C4 0.025(2) 0.018(2) 0.034(3) 0.007(2) 0.017(2) 0.005(2)
C5 0.025(2) 0.028(3) 0.021(2) 0.014(2) 0.012(2) 0.010(2)
C6 0.022(2) 0.025(3) 0.027(2) 0.011(2) 0.012(2) 0.010(2)
C7 0.028(2) 0.023(3) 0.024(2) 0.011(2) 0.013(2) 0.013(2)
C8 0.018(2) 0.019(2) 0.027(2) 0.011(2) 0.0084(19) 0.0089(19)
C9 0.015(2) 0.016(2) 0.021(2) 0.0074(19) 0.0054(18) 0.0045(18)
C10 0.024(2) 0.016(2) 0.021(2) 0.0094(19) 0.0113(19) 0.0067(19)
C11 0.020(2) 0.016(2) 0.020(2) 0.0047(18) 0.0100(18) 0.0038(19)
C12 0.013(2) 0.019(2) 0.023(2) 0.0076(19) 0.0062(18) 0.0052(18)
C13 0.028(2) 0.029(3) 0.019(2) 0.014(2) 0.0113(19) 0.016(2)
C14 0.024(2) 0.030(3) 0.024(2) 0.013(2) 0.012(2) 0.015(2)
C15 0.015(2) 0.014(2) 0.021(2) 0.0080(18) 0.0092(17) 0.0033(17)
C16 0.019(2) 0.017(2) 0.020(2) 0.0077(19) 0.0079(18) 0.0070(19)
C17 0.020(2) 0.015(2) 0.020(2) 0.0072(18) 0.0108(18) 0.0087(18)
C18 0.020(2) 0.019(2) 0.019(2) 0.0092(19) 0.0092(18) 0.0070(19)
C19 0.017(2) 0.017(2) 0.019(2) 0.0074(18) 0.0057(18) 0.0067(18)
C20 0.022(2) 0.020(2) 0.019(2) 0.0089(19) 0.0115(18) 0.0082(19)
C21 0.032(3) 0.024(3) 0.019(2) 0.007(2) 0.014(2) 0.011(2)
C22 0.039(3) 0.034(3) 0.015(2) 0.004(2) 0.012(2) 0.011(3)
C23 0.038(3) 0.026(3) 0.029(3) 0.011(2) 0.018(2) 0.016(2)
C24 0.020(2) 0.024(3) 0.034(3) 0.017(2) 0.014(2) 0.009(2)
C25 0.030(3) 0.031(3) 0.040(3) 0.019(2) 0.022(2) 0.014(2)
C26 0.023(2) 0.025(3) 0.035(3) 0.014(2) 0.010(2) 0.000(2)
C27 0.018(2) 0.021(2) 0.032(3) 0.017(2) 0.011(2) 0.0050(19)
C28 0.033(3) 0.016(2) 0.043(3) 0.011(2) 0.020(2) 0.004(2)
C29 0.029(3) 0.027(3) 0.036(3) 0.019(2) 0.018(2) 0.007(2)
C30 0.024(2) 0.027(3) 0.022(2) 0.014(2) 0.013(2) 0.010(2)
C31 0.027(2) 0.027(3) 0.024(2) 0.012(2) 0.009(2) 0.012(2)
C32 0.022(2) 0.028(3) 0.022(2) 0.010(2) 0.0095(19) 0.010(2)
C33 0.021(2) 0.029(3) 0.030(3) 0.015(2) 0.014(2) 0.012(2)
C34 0.020(2) 0.020(2) 0.038(3) 0.010(2) 0.013(2) 0.003(2)
C35 0.026(2) 0.026(3) 0.033(3) 0.017(2) 0.019(2) 0.010(2)
C36 0.025(2) 0.026(3) 0.019(2) 0.013(2) 0.0116(19) 0.010(2)
C37 0.026(2) 0.025(3) 0.021(2) 0.010(2) 0.012(2) 0.009(2)
C38 0.033(3) 0.029(3) 0.024(2) 0.013(2) 0.011(2) 0.014(2)
C39 0.023(2) 0.023(2) 0.027(2) 0.017(2) 0.015(2) 0.008(2)
C40 0.035(3) 0.021(3) 0.027(2) 0.011(2) 0.014(2) 0.011(2)
C41 0.030(3) 0.044(3) 0.042(3) 0.031(3) 0.017(2) 0.010(3)
C42 0.021(2) 0.022(2) 0.024(2) 0.011(2) 0.0128(19) 0.007(2)
C43 0.026(2) 0.028(3) 0.022(2) 0.008(2) 0.010(2) 0.009(2)
C44 0.032(3) 0.035(3) 0.022(2) 0.011(2) 0.012(2) 0.021(2)
C45 0.053(4) 0.059(4) 0.049(4) 0.033(3) 0.023(3) 0.023(3)
C46 0.051(4) 0.063(4) 0.049(4) 0.039(3) 0.033(3) 0.030(3)
C47 0.039(3) 0.046(4) 0.051(4) 0.026(3) 0.022(3) 0.014(3)
C48 0.033(3) 0.050(4) 0.055(4) 0.032(3) 0.017(3) 0.014(3)
C49 0.058(4) 0.063(5) 0.068(5) 0.035(4) 0.033(4) 0.031(4)
C50 0.056(4) 0.078(5) 0.086(5) 0.058(5) 0.033(4) 0.040(4)
C51 0.091(6) 0.092(6) 0.080(5) 0.050(5) 0.043(5) 0.061(5)

loop_
_atom_type_symbol
_atom_type_description
_atom_type_scat_dispersion_real
_atom_type_scat_dispersion_imag
_atom_type_scat_source
C C 0.0033 0.0016 'International Tables Vol C Tables 4.2.6.8 and 6.1.1.4'
H H 0.0000 0.0000 'International Tables Vol C Tables 4.2.6.8 and 6.1.1.4'
O O 0.0106 0.0060 'International Tables Vol C Tables 4.2.6.8 and 6.1.1.4'
P P 0.1023 0.0942 'International Tables Vol C Tables 4.2.6.8 and 6.1.1.4'
W W -0.8490 6.8722 'International Tables Vol C Tables 4.2.6.8 and 6.1.1.4'

loop_
_geom_angle_atom_site_label_1
_geom_angle_atom_site_label_2
_geom_angle_atom_site_label_3
_geom_angle
C3 W1 C1 86.5(2)
C3 W1 C4 86.00(19)
C1 W1 C4 90.9(2)
C3 W1 C2 87.84(18)
C1 W1 C2 84.20(19)
C4 W1 C2 172.37(18)
C3 W1 P1 170.91(15)
C1 W1 P1 84.55(15)
C4 W1 P1 92.80(13)
C2 W1 P1 92.57(13)
C3 W1 P2 84.49(14)
C1 W1 P2 170.63(15)
C4 W1 P2 90.83(15)
C2 W1 P2 93.05(14)
P1 W1 P2 104.55(4)
C7 W2 C5 82.51(19)
C7 W2 C8 88.79(18)
C5 W2 C8 90.90(17)
C7 W2 C6 87.79(19)
C5 W2 C6 91.33(18)
C8 W2 C6 175.65(18)
C7 W2 P4 167.75(14)
C5 W2 P4 85.24(14)
C8 W2 P4 91.12(13)
C6 W2 P4 92.79(14)
C7 W2 P3 89.79(14)
C5 W2 P3 172.24(14)
C8 W2 P3 89.94(12)
C6 W2 P3 87.36(13)
P4 W2 P3 102.46(4)
C15 P1 C30 104.0(2)
C15 P1 C27 101.38(19)
C30 P1 C27 100.6(2)
C15 P1 W1 117.45(14)
C30 P1 W1 116.33(15)
C27 P1 W1 114.62(15)
C9 P2 C21 101.5(2)
C9 P2 C24 101.0(2)
C21 P2 C24 102.0(2)
C9 P2 W1 122.15(15)
C21 P2 W1 116.79(16)
C24 P2 W1 110.51(15)
C12 P3 C39 101.5(2)
C12 P3 C42 101.86(19)
C39 P3 C42 110.0(2)
C12 P3 W2 117.11(14)
C39 P3 W2 113.09(14)
C42 P3 W2 112.27(14)
C18 P4 C36 103.6(2)
C18 P4 C33 101.4(2)
C36 P4 C33 101.3(2)
C18 P4 W2 119.74(15)
C36 P4 W2 115.76(16)
C33 P4 W2 112.49(15)
O1 C1 W1 176.0(4)
O2 C2 W1 172.7(4)
O3 C3 W1 176.2(4)
O4 C4 W1 174.1(4)
O5 C5 W2 175.6(4)
O6 C6 W2 176.4(4)
O7 C7 W2 174.2(4)
O8 C8 W2 177.6(4)
C10 C9 C14 117.2(4)
C10 C9 P2 117.9(3)
C14 C9 P2 124.9(3)
C11 C10 C9 122.1(4)
C11 C10 H10 119.0
C9 C10 H10 119.0
C10 C11 C12 120.4(4)
C10 C11 H11 119.8
C12 C11 H11 119.8
C11 C12 C13 117.9(4)
C11 C12 P3 120.7(3)
C13 C12 P3 121.3(3)
C14 C13 C12 121.1(4)
C14 C13 H13 119.5
C12 C13 H13 119.5
C13 C14 C9 121.4(4)
C13 C14 H14 119.3
C9 C14 H14 119.3
C16 C15 C20 117.2(4)
C16 C15 P1 124.5(3)
C20 C15 P1 118.2(3)
C17 C16 C15 120.9(4)
C17 C16 H16 119.5
C15 C16 H16 119.5
C16 C17 C18 121.8(4)
C16 C17 H17 119.1
C18 C17 H17 119.1
C19 C18 C17 117.1(4)
C19 C18 P4 124.4(3)
C17 C18 P4 118.5(3)
C20 C19 C18 120.9(4)
C20 C19 H19 119.5
C18 C19 H19 119.5
C19 C20 C15 121.7(4)
C19 C20 H20 119.1
C15 C20 H20 119.1
C22 C21 C23 111.3(4)
C22 C21 P2 113.0(3)
C23 C21 P2 111.4(3)
C22 C21 H21 107.0
C23 C21 H21 107.0
P2 C21 H21 107.0
C21 C22 H22A 109.5
C21 C22 H22B 109.5
H22A C22 H22B 109.5
C21 C22 H22C 109.5
H22A C22 H22C 109.5
H22B C22 H22C 109.5
C21 C23 H23A 109.5
C21 C23 H23B 109.5
H23A C23 H23B 109.5
C21 C23 H23C 109.5
H23A C23 H23C 109.5
H23B C23 H23C 109.5
C26 C24 C25 108.4(4)
C26 C24 P2 110.4(3)
C25 C24 P2 116.2(3)
C26 C24 H24 107.1
C25 C24 H24 107.1
P2 C24 H24 107.1
C24 C25 H25A 109.5
C24 C25 H25B 109.5
H25A C25 H25B 109.5
C24 C25 H25C 109.5
H25A C25 H25C 109.5
H25B C25 H25C 109.5
C24 C26 H26A 109.5
C24 C26 H26B 109.5
H26A C26 H26B 109.5
C24 C26 H49A 109.5
H26A C26 H49A 109.5
H26B C26 H49A 109.5
C29 C27 C28 108.6(4)
C29 C27 P1 113.6(3)
C28 C27 P1 112.5(3)
C29 C27 H27 107.3
C28 C27 H27 107.3
P1 C27 H27 107.3
C27 C28 H28A 109.5
C27 C28 H28B 109.5
H28A C28 H28B 109.5
C27 C28 H28C 109.5
H28A C28 H28C 109.5
H28B C28 H28C 109.5
C27 C29 H29A 109.5
C27 C29 H29B 109.5
H29A C29 H29B 109.5
C27 C29 H29C 109.5
H29A C29 H29C 109.5
H29B C29 H29C 109.5
C32 C30 C31 110.0(4)
C32 C30 P1 115.3(3)
C31 C30 P1 110.4(3)
C32 C30 H30 106.9
C31 C30 H30 106.9
P1 C30 H30 106.9
C30 C31 H31A 109.5
C30 C31 H31B 109.5
H31A C31 H31B 109.5
C30 C31 H31C 109.5
H31A C31 H31C 109.5
H31B C31 H31C 109.5
C30 C32 H32A 109.5
C30 C32 H32B 109.5
H32A C32 H32B 109.5
C30 C32 H32C 109.5
H32A C32 H32C 109.5
H32B C32 H32C 109.5
C34 C33 C35 108.7(4)
C34 C33 P4 113.9(3)
C35 C33 P4 113.6(3)
C34 C33 H33 106.4
C35 C33 H33 109.4
P4 C33 H33 104.5
C33 C34 H34A 109.5
C33 C34 H34B 109.5
H34A C34 H34B 109.5
C33 C34 H34C 109.5
H34A C34 H34C 109.5
H34B C34 H34C 109.5
C33 C35 H35A 109.5
C33 C35 H35B 109.5
H35A C35 H35B 109.5
C33 C35 H35C 109.5
H35A C35 H35C 109.5
H35B C35 H35C 109.5
C37 C36 C38 111.1(4)
C37 C36 P4 111.7(3)
C38 C36 P4 112.6(3)
C37 C36 H36 107.0
C38 C36 H36 107.0
P4 C36 H36 107.0
C36 C37 H37A 109.5
C36 C37 H37B 109.5
H37A C37 H37B 109.5
C36 C37 H37C 109.5
H37A C37 H37C 109.5
H37B C37 H37C 109.5
C36 C38 H38A 109.5
C36 C38 H38B 109.5
H38A C38 H38B 109.5
C36 C38 H38C 109.5
H38A C38 H38C 109.5
H38B C38 H38C 109.5
C41 C39 C40 109.0(4)
C41 C39 P3 115.3(3)
C40 C39 P3 113.9(3)
C41 C39 H39 105.9
C40 C39 H39 105.9
P3 C39 H39 105.9
C39 C40 H40A 109.5
C39 C40 H40B 109.5
H40A C40 H40B 109.5
C39 C40 H40C 109.5
H40A C40 H40C 109.5
H40B C40 H40C 109.5
C39 C41 H41A 109.5
C39 C41 H41B 109.5
H41A C41 H41B 109.5
C39 C41 H41C 109.5
H41A C41 H41C 109.5
H41B C41 H41C 109.5
C44 C42 C43 108.8(4)
C44 C42 P3 114.1(3)
C43 C42 P3 116.8(3)
C44 C42 H42 105.4
C43 C42 H42 105.4
P3 C42 H42 105.4
C42 C43 H43A 109.5
C42 C43 H43B 109.5
H43A C43 H43B 109.5
C42 C43 H43C 109.5
H43A C43 H43C 109.5
H43B C43 H43C 109.5
C42 C44 H44A 109.5
C42 C44 H44B 109.5
H44A C44 H44B 109.5
C42 C44 H44C 109.5
H44A C44 H44C 109.5
H44B C44 H44C 109.5
C46 C45 H45A 109.5
C46 C45 H45B 109.5
H45A C45 H45B 109.5
C46 C45 H45C 109.5
H45A C45 H45C 109.5
H45B C45 H45C 109.5
C45 C46 C47 113.3(5)
C45 C46 H46A 108.9
C47 C46 H46A 108.9
C45 C46 H46B 108.9
C47 C46 H46B 108.9
H46A C46 H46B 107.7
C46 C47 C48 114.9(5)
C46 C47 H47A 108.5
C48 C47 H47A 108.5
C46 C47 H47B 108.5
C48 C47 H47B 108.5
H47A C47 H47B 107.5
C47 C48 C49 113.5(5)
C47 C48 H48A 108.9
C49 C48 H48A 108.9
C47 C48 H48B 108.9
C49 C48 H48B 108.9
H48A C48 H48B 107.7
C48 C49 C50 118.0(6)
C48 C49 H49B 107.8
C50 C49 H49B 107.8
C48 C49 H49C 107.8
C50 C49 H49C 107.8
H49B C49 H49C 107.2
C51 C50 C49 110.2(6)
C51 C50 H50A 109.6
C49 C50 H50A 109.6
C51 C50 H50B 109.6
C49 C50 H50B 109.6
H50A C50 H50B 108.1
C50 C51 H51A 109.5
C50 C51 H51B 109.5
H51A C51 H51B 109.5
C50 C51 H51C 109.5
H51A C51 H51C 109.5
H51B C51 H51C 109.5

loop_
_geom_bond_atom_site_label_1
_geom_bond_atom_site_label_2
_geom_bond_distance
W1 C3 1.977(5)
W1 C1 1.983(5)
W1 C4 2.012(5)
W1 C2 2.027(5)
W1 P1 2.5801(11)
W1 P2 2.5936(12)
W2 C7 1.964(5)
W2 C5 1.984(5)
W2 C8 2.012(5)
W2 C6 2.035(5)
W2 P4 2.5737(12)
W2 P3 2.5749(11)
P1 C15 1.830(4)
P1 C30 1.857(4)
P1 C27 1.872(5)
P2 C9 1.839(4)
P2 C21 1.869(4)
P2 C24 1.869(5)
P3 C12 1.848(4)
P3 C39 1.859(5)
P3 C42 1.871(4)
P4 C18 1.841(4)
P4 C36 1.846(4)
P4 C33 1.869(5)
O1 C1 1.160(6)
O2 C2 1.154(5)
O3 C3 1.156(5)
O4 C4 1.149(6)
O5 C5 1.154(5)
O6 C6 1.143(6)
O7 C7 1.175(5)
O8 C8 1.167(5)
C9 C10 1.393(6)
C9 C14 1.398(6)
C10 C11 1.388(6)
C10 H10 0.9500
C11 C12 1.397(6)
C11 H11 0.9500
C12 C13 1.400(6)
C13 C14 1.383(6)
C13 H13 0.9500
C14 H14 0.9500
C15 C16 1.396(6)
C15 C20 1.396(6)
C16 C17 1.376(6)
C16 H16 0.9500
C17 C18 1.404(6)
C17 H17 0.9500
C18 C19 1.389(6)
C19 C20 1.385(6)
C19 H19 0.9500
C20 H20 0.9500
C21 C22 1.517(7)
C21 C23 1.541(6)
C21 H21 1.0000
C22 H22A 0.9800
C22 H22B 0.9800
C22 H22C 0.9800
C23 H23A 0.9800
C23 H23B 0.9800
C23 H23C 0.9800
C24 C26 1.522(6)
C24 C25 1.527(7)
C24 H24 1.0000
C25 H25A 0.9800
C25 H25B 0.9800
C25 H25C 0.9800
C26 H26A 0.9800
C26 H26B 0.9800
C26 H49A 0.9800
C27 C29 1.535(6)
C27 C28 1.535(6)
C27 H27 1.0000
C28 H28A 0.9800
C28 H28B 0.9800
C28 H28C 0.9800
C29 H29A 0.9800
C29 H29B 0.9800
C29 H29C 0.9800
C30 C32 1.533(7)
C30 C31 1.538(6)
C30 H30 1.0000
C31 H31A 0.9800
C31 H31B 0.9800
C31 H31C 0.9800
C32 H32A 0.9800
C32 H32B 0.9800
C32 H32C 0.9800
C33 C34 1.539(6)
C33 C35 1.541(6)
C33 H33 0.9602
C34 H34A 0.9800
C34 H34B 0.9800
C34 H34C 0.9800
C35 H35A 0.9800
C35 H35B 0.9800
C35 H35C 0.9800
C36 C37 1.527(6)
C36 C38 1.528(6)
C36 H36 1.0000
C37 H37A 0.9800
C37 H37B 0.9800
C37 H37C 0.9800
C38 H38A 0.9800
C38 H38B 0.9800
C38 H38C 0.9800
C39 C41 1.536(6)
C39 C40 1.540(6)
C39 H39 1.0000
C40 H40A 0.9800
C40 H40B 0.9800
C40 H40C 0.9800
C41 H41A 0.9800
C41 H41B 0.9800
C41 H41C 0.9800
C42 C44 1.522(6)
C42 C43 1.549(6)
C42 H42 1.0000
C43 H43A 0.9800
C43 H43B 0.9800
C43 H43C 0.9800
C44 H44A 0.9800
C44 H44B 0.9800
C44 H44C 0.9800
C45 C46 1.503(8)
C45 H45A 0.9800
C45 H45B 0.9800
C45 H45C 0.9800
C46 C47 1.503(8)
C46 H46A 0.9900
C46 H46B 0.9900
C47 C48 1.505(8)
C47 H47A 0.9900
C47 H47B 0.9900
C48 C49 1.518(8)
C48 H48A 0.9900
C48 H48B 0.9900
C49 C50 1.555(10)
C49 H49B 0.9900
C49 H49C 0.9900
C50 C51 1.489(10)
C50 H50A 0.9900
C50 H50B 0.9900
C51 H51A 0.9800
C51 H51B 0.9800
C51 H51C 0.9800

loop_
_geom_torsion_atom_site_label_1
_geom_torsion_atom_site_label_2
_geom_torsion_atom_site_label_3
_geom_torsion_atom_site_label_4
_geom_torsion
C1 W1 P1 C15 -161.7(2)
C4 W1 P1 C15 -71.1(2)
C2 W1 P1 C15 114.3(2)
P2 W1 P1 C15 20.52(16)
C1 W1 P1 C30 74.0(2)
C4 W1 P1 C30 164.7(2)
C2 W1 P1 C30 -9.9(2)
P2 W1 P1 C30 -103.70(17)
C1 W1 P1 C27 -42.9(2)
C4 W1 P1 C27 47.8(2)
C2 W1 P1 C27 -126.8(2)
P2 W1 P1 C27 139.38(16)
C3 W1 P2 C9 -165.3(2)
C4 W1 P2 C9 108.8(2)
C2 W1 P2 C9 -77.7(2)
P1 W1 P2 C9 15.73(17)
C3 W1 P2 C21 69.2(2)
C4 W1 P2 C21 -16.7(2)
C2 W1 P2 C21 156.7(2)
P1 W1 P2 C21 -109.86(17)
C3 W1 P2 C24 -46.8(2)
C4 W1 P2 C24 -132.7(2)
C2 W1 P2 C24 40.7(2)
P1 W1 P2 C24 134.14(16)
C7 W2 P3 C12 -179.1(2)
C8 W2 P3 C12 92.1(2)
C6 W2 P3 C12 -91.3(2)
P4 W2 P3 C12 0.98(17)
C7 W2 P3 C39 -61.6(2)
C8 W2 P3 C39 -150.4(2)
C6 W2 P3 C39 26.2(2)
P4 W2 P3 C39 118.44(16)
C7 W2 P3 C42 63.6(2)
C8 W2 P3 C42 -25.2(2)
C6 W2 P3 C42 151.4(2)
P4 W2 P3 C42 -116.35(16)
C7 W2 P4 C18 -141.5(6)
C5 W2 P4 C18 -142.8(2)
C8 W2 P4 C18 -52.0(2)
C6 W2 P4 C18 126.1(2)
P3 W2 P4 C18 38.19(17)
C7 W2 P4 C36 93.3(7)
C5 W2 P4 C36 92.0(2)
C8 W2 P4 C36 -177.2(2)
C6 W2 P4 C36 0.9(2)
P3 W2 P4 C36 -87.04(16)
C7 W2 P4 C33 -22.5(7)
C5 W2 P4 C33 -23.9(2)
C8 W2 P4 C33 66.9(2)
C6 W2 P4 C33 -115.0(2)
P3 W2 P4 C33 157.11(16)
C21 P2 C9 C10 155.0(4)
C24 P2 C9 C10 -100.1(4)
W1 P2 C9 C10 22.8(4)
C21 P2 C9 C14 -27.3(4)
C24 P2 C9 C14 77.6(4)
W1 P2 C9 C14 -159.5(3)
C14 C9 C10 C11 1.5(7)
P2 C9 C10 C11 179.3(3)
C9 C10 C11 C12 -1.5(7)
C10 C11 C12 C13 0.2(6)
C10 C11 C12 P3 178.5(3)
C39 P3 C12 C11 147.4(4)
C42 P3 C12 C11 33.9(4)
W2 P3 C12 C11 -89.0(4)
C39 P3 C12 C13 -34.4(4)
C42 P3 C12 C13 -147.9(4)
W2 P3 C12 C13 89.2(4)
C11 C12 C13 C14 1.0(7)
P3 C12 C13 C14 -177.3(4)
C12 C13 C14 C9 -1.0(7)
C10 C9 C14 C13 -0.2(7)
P2 C9 C14 C13 -177.9(4)
C30 P1 C15 C16 -7.7(4)
C27 P1 C15 C16 96.5(4)
W1 P1 C15 C16 -137.9(3)
C30 P1 C15 C20 167.9(3)
C27 P1 C15 C20 -88.0(4)
W1 P1 C15 C20 37.7(4)
C20 C15 C16 C17 -2.9(6)
P1 C15 C16 C17 172.6(3)
C15 C16 C17 C18 2.0(7)
C16 C17 C18 C19 2.1(7)
C16 C17 C18 P4 -178.8(3)
C36 P4 C18 C19 -4.8(5)
C33 P4 C18 C19 99.9(4)
W2 P4 C18 C19 -135.6(3)
C36 P4 C18 C17 176.2(4)
C33 P4 C18 C17 -79.1(4)
W2 P4 C18 C17 45.4(4)
C17 C18 C19 C20 -5.2(7)
P4 C18 C19 C20 175.7(3)
C18 C19 C20 C15 4.4(7)
C16 C15 C20 C19 -0.2(7)
P1 C15 C20 C19 -176.1(3)
C9 P2 C21 C22 -63.1(4)
C24 P2 C21 C22 -167.1(4)
W1 P2 C21 C22 72.3(4)
C9 P2 C21 C23 170.9(4)
C24 P2 C21 C23 66.9(4)
W1 P2 C21 C23 -53.7(4)
C9 P2 C24 C26 53.0(4)
C21 P2 C24 C26 157.5(3)
W1 P2 C24 C26 -77.6(3)
C9 P2 C24 C25 -71.0(4)
C21 P2 C24 C25 33.5(4)
W1 P2 C24 C25 158.4(3)
C15 P1 C27 C29 -58.0(4)
C30 P1 C27 C29 48.8(4)
W1 P1 C27 C29 174.4(3)
C15 P1 C27 C28 65.8(4)
C30 P1 C27 C28 172.7(3)
W1 P1 C27 C28 -61.7(3)
C15 P1 C30 C32 -66.4(3)
C27 P1 C30 C32 -171.1(3)
W1 P1 C30 C32 64.4(3)
C15 P1 C30 C31 168.1(3)
C27 P1 C30 C31 63.4(4)
W1 P1 C30 C31 -61.0(4)
C18 P4 C33 C34 -58.4(4)
C36 P4 C33 C34 48.1(4)
W2 P4 C33 C34 172.4(3)
C18 P4 C33 C35 66.7(4)
C36 P4 C33 C35 173.3(3)
W2 P4 C33 C35 -62.5(4)
C18 P4 C36 C37 -72.2(4)
C33 P4 C36 C37 -177.1(3)
W2 P4 C36 C37 60.9(3)
C18 P4 C36 C38 162.0(3)
C33 P4 C36 C38 57.1(4)
W2 P4 C36 C38 -64.9(4)
C12 P3 C39 C41 -56.0(4)
C42 P3 C39 C41 51.3(4)
W2 P3 C39 C41 177.7(3)
C12 P3 C39 C40 176.9(3)
C42 P3 C39 C40 -75.8(4)
W2 P3 C39 C40 50.6(4)
C12 P3 C42 C44 175.5(4)
C39 P3 C42 C44 68.5(4)
W2 P3 C42 C44 -58.4(4)
C12 P3 C42 C43 47.1(4)
C39 P3 C42 C43 -59.9(4)
W2 P3 C42 C43 173.2(3)
C45 C46 C47 C48 -174.0(5)
C46 C47 C48 C49 -179.6(5)
C47 C48 C49 C50 177.1(5)
C48 C49 C50 C51 62.3(8)
